data_2230327
loop_
_publ_author_name
'Naicker, Tricia'
'Govender, Thavendran'
'Kruger, Hendrik. G.'
'Maguire, Glenn. E. M.'

_publ_section_title
;
 (1<i>S</i>,3<i>S</i>)-Methyl
 2-benzyl-6,7-dimethoxy-1-phenyl-1,2,3,4-tetrahydroisoquinoline-3-carboxylate
;
_journal_coeditor_code GW2101
_journal_issue 6
_journal_name_full 'Acta Crystallographica Section E'
_journal_page_first o1403
_journal_paper_doi 10.1107/S1600536811017430
_journal_volume 67
_journal_year 2011
_chemical_formula_iupac 'C26 H27 N O4'
_chemical_formula_moiety 'C26 H27 N O4'
_chemical_formula_sum 'C26 H27 N O4'
_chemical_formula_weight 417.49
_chemical_melting_point 420
_chemical_name_common TIQester
_chemical_name_systematic
;
(1<i>S</i>,3<i>S</i>)-Methyl 2-benzyl-6,7-dimethoxy-
1-phenyl-1,2,3,4-tetrahydroisoquinoline-3-carboxylate
;
_space_group_IT_number 4
_symmetry_cell_setting monoclinic
_symmetry_space_group_name_Hall 'P 2yb'
_symmetry_space_group_name_H-M 'P 1 21 1'
_atom_sites_solution_hydrogens geom
_atom_sites_solution_primary direct
_atom_sites_solution_secondary difmap
_audit_creation_method SHELXL-97
_cell_angle_alpha 90.00
_cell_angle_beta 96.9860(10)
_cell_angle_gamma 90.00
_cell_formula_units_Z 2
_cell_length_a 9.7797(7)
_cell_length_b 5.4646(4)
_cell_length_c 20.6959(15)
_cell_measurement_reflns_used 20624
_cell_measurement_temperature 173(2)
_cell_measurement_theta_max 28.40
_cell_measurement_theta_min 1.98
_cell_volume 1097.82(14)
_computing_cell_refinement 'DENZO-SMN (Otwinowski & Minor, 1997)'
_computing_data_collection 'COLLECT (Nonius, 2000)'
_computing_data_reduction 'DENZO-SMN (Otwinowski & Minor, 1997)'
_computing_molecular_graphics 'OLEX2 (Dolomanov <i>et al.</i>, 2009)'
_computing_publication_material 'SHELXL97 (Sheldrick, 2008b)'
_computing_structure_refinement 'SHELXL97 (Sheldrick, 2008b)'
_computing_structure_solution 'SHELXS97 (Sheldrick, 2008b)'
_diffrn_ambient_temperature 173(2)
_diffrn_measured_fraction_theta_full 0.999
_diffrn_measured_fraction_theta_max 0.999
_diffrn_measurement_device_type 'Bruker Kappa DUO APEXII'
_diffrn_measurement_method '0.5\% \f scans and \w'
_diffrn_radiation_monochromator graphite
_diffrn_radiation_source 'fine-focus sealed tube'
_diffrn_radiation_type MoK\a
_diffrn_radiation_wavelength 0.71073
_diffrn_reflns_av_R_equivalents 0.0296
_diffrn_reflns_av_sigmaI/netI 0.0149
_diffrn_reflns_limit_h_max 13
_diffrn_reflns_limit_h_min -13
_diffrn_reflns_limit_k_max 7
_diffrn_reflns_limit_k_min -7
_diffrn_reflns_limit_l_max 27
_diffrn_reflns_limit_l_min -27
_diffrn_reflns_number 20624
_diffrn_reflns_theta_full 28.40
_diffrn_reflns_theta_max 28.40
_diffrn_reflns_theta_min 1.98
_diffrn_standards_number 0
_exptl_absorpt_coefficient_mu 0.085
_exptl_absorpt_correction_T_max 0.9949
_exptl_absorpt_correction_T_min 0.9314
_exptl_absorpt_correction_type multi-scan
_exptl_absorpt_process_details '(SADABS; Sheldrick, 2008a)'
_exptl_crystal_colour yellow
_exptl_crystal_density_diffrn 1.263
_exptl_crystal_density_method 'not measured'
_exptl_crystal_description needle
_exptl_crystal_F_000 444
_exptl_crystal_size_max 0.85
_exptl_crystal_size_mid 0.07
_exptl_crystal_size_min 0.06
_refine_diff_density_max 0.213
_refine_diff_density_min -0.185
_refine_ls_extinction_coef none
_refine_ls_extinction_method none
_refine_ls_goodness_of_fit_ref 1.047
_refine_ls_hydrogen_treatment constr
_refine_ls_matrix_type full
_refine_ls_number_parameters 280
_refine_ls_number_reflns 3032
_refine_ls_number_restraints 1
_refine_ls_restrained_S_all 1.047
_refine_ls_R_factor_all 0.0358
_refine_ls_R_factor_gt 0.0314
_refine_ls_shift/su_max 0.000
_refine_ls_shift/su_mean 0.000
_refine_ls_structure_factor_coef Fsqd
_refine_ls_weighting_details 'calc w=1/[\s^2^(Fo^2^)+(0.0488P)^2^+0.1593P] where P=(Fo^2^+2Fc^2^)/3'
_refine_ls_weighting_scheme calc
_refine_ls_wR_factor_gt 0.0832
_refine_ls_wR_factor_ref 0.0866
_reflns_number_gt 2764
_reflns_number_total 3032
_reflns_threshold_expression I>2\s(I)
_cod_data_source_file gw2101.cif
_cod_data_source_block I
_cod_original_sg_symbol_H-M P21
_cod_database_code 2230327
_cod_database_fobs_code 2230327

loop_
_symmetry_equiv_pos_as_xyz
'x, y, z'
'-x, y+1/2, -z'

loop_
_atom_site_type_symbol
_atom_site_label
_atom_site_fract_x
_atom_site_fract_y
_atom_site_fract_z
_atom_site_U_iso_or_equiv
_atom_site_adp_type
_atom_site_calc_flag
_atom_site_refinement_flags
_atom_site_occupancy
_atom_site_symmetry_multiplicity
_atom_site_disorder_assembly
_atom_site_disorder_group
O O1 0.59208(12) 0.2130(3) 0.07345(6) 0.0400(3) Uani d . 1 1 . .
O O2 0.53131(12) -0.1159(3) 0.15604(6) 0.0370(3) Uani d . 1 1 . .
O O3 1.13983(13) 0.2008(3) 0.41963(6) 0.0382(3) Uani d . 1 1 . .
O O4 1.06894(12) 0.5827(3) 0.43713(6) 0.0371(3) Uani d . 1 1 . .
N N1 1.07939(12) 0.4482(3) 0.28290(6) 0.0250(3) Uani d . 1 1 . .
C C1 0.99153(14) 0.5106(3) 0.22148(7) 0.0248(3) Uani d . 1 1 . .
H H1 0.9572 0.6819 0.2252 0.030 Uiso calc R 1 1 . .
C C2 0.86750(14) 0.3416(3) 0.20811(7) 0.0241(3) Uani d . 1 1 . .
C C3 0.78789(15) 0.3561(3) 0.14696(7) 0.0290(3) Uani d . 1 1 . .
H H3 0.8117 0.4713 0.1158 0.035 Uiso calc R 1 1 . .
C C4 0.67576(15) 0.2054(4) 0.13156(7) 0.0290(3) Uani d . 1 1 . .
C C5 0.64159(15) 0.0305(3) 0.17670(7) 0.0278(3) Uani d . 1 1 . .
C C6 0.71774(15) 0.0206(3) 0.23736(7) 0.0261(3) Uani d . 1 1 . .
H H6 0.6943 -0.0953 0.2684 0.031 Uiso calc R 1 1 . .
C C7 0.82981(14) 0.1801(3) 0.25388(7) 0.0238(3) Uani d . 1 1 . .
C C8 0.90596(15) 0.1782(3) 0.32152(7) 0.0262(3) Uani d . 1 1 . .
H H8A 0.9673 0.0336 0.3267 0.031 Uiso calc R 1 1 . .
H H8B 0.8390 0.1647 0.3536 0.031 Uiso calc R 1 1 . .
C C9 0.99109(14) 0.4091(3) 0.33493(7) 0.0246(3) Uani d . 1 1 . .
H H9 0.9278 0.5523 0.3364 0.030 Uiso calc R 1 1 . .
C C10 1.07737(14) 0.3815(4) 0.40099(7) 0.0279(3) Uani d . 1 1 . .
C C11 1.1481(2) 0.5762(5) 0.50083(9) 0.0495(5) Uani d . 1 1 . .
H H11A 1.1357 0.7303 0.5236 0.074 Uiso calc R 1 1 . .
H H11B 1.2459 0.5541 0.4961 0.074 Uiso calc R 1 1 . .
H H11C 1.1165 0.4397 0.5259 0.074 Uiso calc R 1 1 . .
C C12 1.17749(15) 0.6521(3) 0.29833(8) 0.0291(3) Uani d . 1 1 . .
H H12A 1.1310 0.7808 0.3213 0.035 Uiso calc R 1 1 . .
H H12B 1.1998 0.7234 0.2569 0.035 Uiso calc R 1 1 . .
C C13 1.31095(14) 0.5860(3) 0.33944(7) 0.0270(3) Uani d . 1 1 . .
C C14 1.38533(17) 0.3781(4) 0.32668(9) 0.0355(4) Uani d . 1 1 . .
H H14 1.3478 0.2647 0.2945 0.043 Uiso calc R 1 1 . .
C C15 1.51460(19) 0.3358(4) 0.36092(11) 0.0469(5) Uani d . 1 1 . .
H H15 1.5656 0.1948 0.3516 0.056 Uiso calc R 1 1 . .
C C16 1.56899(19) 0.4983(5) 0.40837(11) 0.0501(5) Uani d . 1 1 . .
H H16 1.6573 0.4691 0.4317 0.060 Uiso calc R 1 1 . .
C C17 1.4954(2) 0.7017(5) 0.42181(10) 0.0482(5) Uani d . 1 1 . .
H H17 1.5325 0.8125 0.4547 0.058 Uiso calc R 1 1 . .
C C18 1.36621(17) 0.7465(4) 0.38741(9) 0.0369(4) Uani d . 1 1 . .
H H18 1.3158 0.8879 0.3969 0.044 Uiso calc R 1 1 . .
C C19 1.07526(15) 0.4993(3) 0.16403(8) 0.0280(3) Uani d . 1 1 . .
C C20 1.16294(16) 0.3043(3) 0.15664(8) 0.0322(4) Uani d . 1 1 . .
H H20 1.1761 0.1814 0.1893 0.039 Uiso calc R 1 1 . .
C C21 1.23198(19) 0.2875(4) 0.10159(9) 0.0409(4) Uani d . 1 1 . .
H H21 1.2937 0.1558 0.0973 0.049 Uiso calc R 1 1 . .
C C22 1.2103(2) 0.4635(5) 0.05320(10) 0.0481(5) Uani d . 1 1 . .
H H22 1.2556 0.4504 0.0152 0.058 Uiso calc R 1 1 . .
C C23 1.1231(2) 0.6574(5) 0.06006(10) 0.0489(5) Uani d . 1 1 . .
H H23 1.1079 0.7772 0.0267 0.059 Uiso calc R 1 1 . .
C C24 1.05718(18) 0.6783(4) 0.11589(9) 0.0380(4) Uani d . 1 1 . .
H H24 0.9997 0.8153 0.1211 0.046 Uiso calc R 1 1 . .
C C25 0.60475(19) 0.4241(4) 0.03433(8) 0.0400(4) Uani d . 1 1 . .
H H25A 0.5409 0.4110 -0.0059 0.060 Uiso calc R 1 1 . .
H H25B 0.6994 0.4361 0.0236 0.060 Uiso calc R 1 1 . .
H H25C 0.5827 0.5705 0.0584 0.060 Uiso calc R 1 1 . .
C C26 0.4896(2) -0.2845(4) 0.20218(9) 0.0442(5) Uani d . 1 1 . .
H H26A 0.4106 -0.3792 0.1821 0.066 Uiso calc R 1 1 . .
H H26B 0.4636 -0.1948 0.2398 0.066 Uiso calc R 1 1 . .
H H26C 0.5660 -0.3957 0.2164 0.066 Uiso calc R 1 1 . .

loop_
_atom_site_aniso_label
_atom_site_aniso_U_11
_atom_site_aniso_U_22
_atom_site_aniso_U_33
_atom_site_aniso_U_12
_atom_site_aniso_U_13
_atom_site_aniso_U_23
O1 0.0368(6) 0.0521(9) 0.0288(5) -0.0133(7) -0.0052(4) 0.0025(6)
O2 0.0323(6) 0.0430(8) 0.0351(6) -0.0161(6) 0.0015(5) -0.0048(6)
O3 0.0354(6) 0.0417(8) 0.0358(6) 0.0060(6) -0.0023(5) 0.0019(6)
O4 0.0308(6) 0.0452(8) 0.0345(6) 0.0012(6) 0.0007(5) -0.0165(6)
N1 0.0212(5) 0.0238(7) 0.0298(6) -0.0033(5) 0.0022(4) -0.0016(5)
C1 0.0225(6) 0.0217(7) 0.0303(7) -0.0023(6) 0.0035(5) -0.0001(6)
C2 0.0204(6) 0.0245(8) 0.0276(7) -0.0022(6) 0.0039(5) -0.0023(6)
C3 0.0267(6) 0.0321(9) 0.0283(7) -0.0059(7) 0.0041(5) 0.0028(7)
C4 0.0247(6) 0.0364(9) 0.0257(7) -0.0032(7) 0.0018(5) -0.0022(7)
C5 0.0232(6) 0.0307(9) 0.0301(7) -0.0066(6) 0.0059(5) -0.0064(7)
C6 0.0251(6) 0.0262(8) 0.0281(7) -0.0040(6) 0.0072(5) -0.0010(6)
C7 0.0213(6) 0.0250(7) 0.0257(6) -0.0006(6) 0.0046(5) -0.0027(6)
C8 0.0241(6) 0.0280(8) 0.0265(6) -0.0014(6) 0.0030(5) 0.0002(7)
C9 0.0211(6) 0.0251(8) 0.0272(6) 0.0028(6) 0.0012(5) -0.0044(6)
C10 0.0211(6) 0.0339(9) 0.0291(7) -0.0001(6) 0.0046(5) -0.0046(7)
C11 0.0402(9) 0.0716(16) 0.0348(9) -0.0054(11) -0.0031(7) -0.0192(11)
C12 0.0232(7) 0.0226(8) 0.0403(8) -0.0013(6) -0.0003(6) -0.0016(7)
C13 0.0211(6) 0.0266(8) 0.0338(7) -0.0012(6) 0.0054(5) 0.0013(7)
C14 0.0328(8) 0.0311(9) 0.0430(9) 0.0040(7) 0.0056(7) -0.0025(8)
C15 0.0338(9) 0.0422(12) 0.0649(13) 0.0124(9) 0.0070(8) 0.0056(10)
C16 0.0280(8) 0.0554(13) 0.0630(12) 0.0030(9) -0.0095(8) 0.0129(11)
C17 0.0363(9) 0.0501(13) 0.0539(11) -0.0081(10) -0.0119(8) -0.0049(11)
C18 0.0279(7) 0.0333(10) 0.0481(9) -0.0010(7) -0.0003(7) -0.0072(8)
C19 0.0240(7) 0.0270(8) 0.0332(7) -0.0086(6) 0.0047(5) -0.0008(7)
C20 0.0303(7) 0.0307(9) 0.0360(8) -0.0057(7) 0.0059(6) -0.0047(7)
C21 0.0372(9) 0.0410(11) 0.0464(10) -0.0078(8) 0.0129(7) -0.0133(9)
C22 0.0468(10) 0.0592(14) 0.0421(9) -0.0157(11) 0.0204(8) -0.0061(10)
C23 0.0505(11) 0.0531(14) 0.0451(10) -0.0139(10) 0.0135(8) 0.0131(10)
C24 0.0352(8) 0.0349(10) 0.0448(9) -0.0070(8) 0.0085(7) 0.0067(8)
C25 0.0412(9) 0.0465(11) 0.0308(8) 0.0035(9) -0.0019(7) 0.0022(9)
C26 0.0437(9) 0.0465(12) 0.0438(9) -0.0241(10) 0.0108(7) -0.0077(10)

loop_
_atom_type_symbol
_atom_type_description
_atom_type_scat_dispersion_real
_atom_type_scat_dispersion_imag
_atom_type_scat_source
C C 0.0033 0.0000 'International Tables Vol C Tables 4.2.6.8 and 6.1.1.4'
H H 0.0000 0.0000 'International Tables Vol C Tables 4.2.6.8 and 6.1.1.4'
N N 0.0061 0.0000 'International Tables Vol C Tables 4.2.6.8 and 6.1.1.4'
O O 0.0106 0.0000 'International Tables Vol C Tables 4.2.6.8 and 6.1.1.4'

loop_
_geom_angle_atom_site_label_1
_geom_angle_atom_site_label_2
_geom_angle_atom_site_label_3
_geom_angle_site_symmetry_1
_geom_angle_site_symmetry_3
_geom_angle
_geom_angle_publ_flag
C4 O1 C25 . . 116.09(14) ?
C5 O2 C26 . . 116.63(13) ?
C10 O4 C11 . . 115.28(16) ?
C9 N1 C12 . . 111.91(12) ?
C9 N1 C1 . . 109.20(11) ?
C12 N1 C1 . . 107.71(12) ?
N1 C1 C2 . . 112.42(12) ?
N1 C1 C19 . . 110.39(11) ?
C2 C1 C19 . . 108.97(12) ?
N1 C1 H1 . . 108.3 ?
C2 C1 H1 . . 108.3 ?
C19 C1 H1 . . 108.3 ?
C7 C2 C3 . . 119.35(13) ?
C7 C2 C1 . . 122.51(13) ?
C3 C2 C1 . . 118.13(13) ?
C4 C3 C2 . . 120.88(15) ?
C4 C3 H3 . . 119.6 ?
C2 C3 H3 . . 119.6 ?
O1 C4 C3 . . 123.96(15) ?
O1 C4 C5 . . 116.04(14) ?
C3 C4 C5 . . 119.99(13) ?
O2 C5 C6 . . 125.36(15) ?
O2 C5 C4 . . 115.59(13) ?
C6 C5 C4 . . 119.04(14) ?
C5 C6 C7 . . 120.93(14) ?
C5 C6 H6 . . 119.5 ?
C7 C6 H6 . . 119.5 ?
C2 C7 C6 . . 119.65(13) ?
C2 C7 C8 . . 120.07(13) ?
C6 C7 C8 . . 120.27(13) ?
C7 C8 C9 . . 111.28(13) ?
C7 C8 H8A . . 109.4 ?
C9 C8 H8A . . 109.4 ?
C7 C8 H8B . . 109.4 ?
C9 C8 H8B . . 109.4 ?
H8A C8 H8B . . 108.0 ?
N1 C9 C8 . . 110.08(12) ?
N1 C9 C10 . . 111.08(11) ?
C8 C9 C10 . . 108.24(14) ?
N1 C9 H9 . . 109.1 ?
C8 C9 H9 . . 109.1 ?
C10 C9 H9 . . 109.1 ?
O3 C10 O4 . . 124.06(14) ?
O3 C10 C9 . . 125.08(16) ?
O4 C10 C9 . . 110.79(14) ?
O4 C11 H11A . . 109.5 ?
O4 C11 H11B . . 109.5 ?
H11A C11 H11B . . 109.5 ?
O4 C11 H11C . . 109.5 ?
H11A C11 H11C . . 109.5 ?
H11B C11 H11C . . 109.5 ?
N1 C12 C13 . . 115.70(14) ?
N1 C12 H12A . . 108.4 ?
C13 C12 H12A . . 108.4 ?
N1 C12 H12B . . 108.4 ?
C13 C12 H12B . . 108.4 ?
H12A C12 H12B . . 107.4 ?
C18 C13 C14 . . 119.07(15) ?
C18 C13 C12 . . 119.12(16) ?
C14 C13 C12 . . 121.58(15) ?
C15 C14 C13 . . 120.17(18) ?
C15 C14 H14 . . 119.9 ?
C13 C14 H14 . . 119.9 ?
C16 C15 C14 . . 120.2(2) ?
C16 C15 H15 . . 119.9 ?
C14 C15 H15 . . 119.9 ?
C17 C16 C15 . . 119.92(17) ?
C17 C16 H16 . . 120.0 ?
C15 C16 H16 . . 120.0 ?
C16 C17 C18 . . 120.29(19) ?
C16 C17 H17 . . 119.9 ?
C18 C17 H17 . . 119.9 ?
C13 C18 C17 . . 120.35(19) ?
C13 C18 H18 . . 119.8 ?
C17 C18 H18 . . 119.8 ?
C20 C19 C24 . . 119.15(15) ?
C20 C19 C1 . . 121.00(15) ?
C24 C19 C1 . . 119.72(16) ?
C19 C20 C21 . . 120.48(18) ?
C19 C20 H20 . . 119.8 ?
C21 C20 H20 . . 119.8 ?
C22 C21 C20 . . 119.81(19) ?
C22 C21 H21 . . 120.1 ?
C20 C21 H21 . . 120.1 ?
C23 C22 C21 . . 120.08(17) ?
C23 C22 H22 . . 120.0 ?
C21 C22 H22 . . 120.0 ?
C22 C23 C24 . . 120.2(2) ?
C22 C23 H23 . . 119.9 ?
C24 C23 H23 . . 119.9 ?
C19 C24 C23 . . 120.3(2) ?
C19 C24 H24 . . 119.9 ?
C23 C24 H24 . . 119.9 ?
O1 C25 H25A . . 109.5 ?
O1 C25 H25B . . 109.5 ?
H25A C25 H25B . . 109.5 ?
O1 C25 H25C . . 109.5 ?
H25A C25 H25C . . 109.5 ?
H25B C25 H25C . . 109.5 ?
O2 C26 H26A . . 109.5 ?
O2 C26 H26B . . 109.5 ?
H26A C26 H26B . . 109.5 ?
O2 C26 H26C . . 109.5 ?
H26A C26 H26C . . 109.5 ?
H26B C26 H26C . . 109.5 ?

loop_
_geom_bond_atom_site_label_1
_geom_bond_atom_site_label_2
_geom_bond_site_symmetry_2
_geom_bond_distance
_geom_bond_publ_flag
O1 C4 . 1.3705(17) ?
O1 C25 . 1.423(3) ?
O2 C5 . 1.3688(18) ?
O2 C26 . 1.422(2) ?
O3 C10 . 1.200(2) ?
O4 C10 . 1.338(2) ?
O4 C11 . 1.446(2) ?
N1 C9 . 1.4755(18) ?
N1 C12 . 1.480(2) ?
N1 C1 . 1.4849(18) ?
C1 C2 . 1.523(2) ?
C1 C19 . 1.525(2) ?
C1 H1 . 1.0000 ?
C2 C7 . 1.378(2) ?
C2 C3 . 1.405(2) ?
C3 C4 . 1.377(2) ?
C3 H3 . 0.9500 ?
C4 C5 . 1.405(2) ?
C5 C6 . 1.381(2) ?
C6 C7 . 1.409(2) ?
C6 H6 . 0.9500 ?
C7 C8 . 1.5035(19) ?
C8 C9 . 1.519(2) ?
C8 H8A . 0.9900 ?
C8 H8B . 0.9900 ?
C9 C10 . 1.524(2) ?
C9 H9 . 1.0000 ?
C11 H11A . 0.9800 ?
C11 H11B . 0.9800 ?
C11 H11C . 0.9800 ?
C12 C13 . 1.513(2) ?
C12 H12A . 0.9900 ?
C12 H12B . 0.9900 ?
C13 C18 . 1.384(2) ?
C13 C14 . 1.391(2) ?
C14 C15 . 1.391(3) ?
C14 H14 . 0.9500 ?
C15 C16 . 1.382(3) ?
C15 H15 . 0.9500 ?
C16 C17 . 1.371(3) ?
C16 H16 . 0.9500 ?
C17 C18 . 1.394(2) ?
C17 H17 . 0.9500 ?
C18 H18 . 0.9500 ?
C19 C20 . 1.388(2) ?
C19 C24 . 1.392(3) ?
C20 C21 . 1.396(2) ?
C20 H20 . 0.9500 ?
C21 C22 . 1.386(3) ?
C21 H21 . 0.9500 ?
C22 C23 . 1.378(4) ?
C22 H22 . 0.9500 ?
C23 C24 . 1.395(3) ?
C23 H23 . 0.9500 ?
C24 H24 . 0.9500 ?
C25 H25A . 0.9800 ?
C25 H25B . 0.9800 ?
C25 H25C . 0.9800 ?
C26 H26A . 0.9800 ?
C26 H26B . 0.9800 ?
C26 H26C . 0.9800 ?

loop_
_geom_hbond_atom_site_label_D
_geom_hbond_atom_site_label_H
_geom_hbond_atom_site_label_A
_geom_hbond_site_symmetry_A
_geom_hbond_distance_DH
_geom_hbond_distance_HA
_geom_hbond_distance_DA
_geom_hbond_angle_DHA
C18 H18 O3 1_565 0.95 2.51 3.445(2) 168
C25 H25A O1 2_655 0.98 2.43 3.183(2) 133

loop_
_geom_torsion_atom_site_label_1
_geom_torsion_atom_site_label_2
_geom_torsion_atom_site_label_3
_geom_torsion_atom_site_label_4
_geom_torsion_site_symmetry_1
_geom_torsion_site_symmetry_2
_geom_torsion_site_symmetry_3
_geom_torsion_site_symmetry_4
_geom_torsion
_geom_torsion_publ_flag
C9 N1 C1 C2 . . . . -46.18(17) ?
C12 N1 C1 C2 . . . . -167.91(12) ?
C9 N1 C1 C19 . . . . -168.08(13) ?
C12 N1 C1 C19 . . . . 70.19(16) ?
N1 C1 C2 C7 . . . . 10.8(2) ?
C19 C1 C2 C7 . . . . 133.55(15) ?
N1 C1 C2 C3 . . . . -170.35(13) ?
C19 C1 C2 C3 . . . . -47.65(19) ?
C7 C2 C3 C4 . . . . -2.2(2) ?
C1 C2 C3 C4 . . . . 178.97(15) ?
C25 O1 C4 C3 . . . . -14.8(2) ?
C25 O1 C4 C5 . . . . 165.37(15) ?
C2 C3 C4 O1 . . . . 178.63(16) ?
C2 C3 C4 C5 . . . . -1.5(3) ?
C26 O2 C5 C6 . . . . 2.6(2) ?
C26 O2 C5 C4 . . . . -176.36(16) ?
O1 C4 C5 O2 . . . . 2.0(2) ?
C3 C4 C5 O2 . . . . -177.87(15) ?
O1 C4 C5 C6 . . . . -177.02(15) ?
C3 C4 C5 C6 . . . . 3.1(2) ?
O2 C5 C6 C7 . . . . 180.00(15) ?
C4 C5 C6 C7 . . . . -1.1(2) ?
C3 C2 C7 C6 . . . . 4.2(2) ?
C1 C2 C7 C6 . . . . -177.02(14) ?
C3 C2 C7 C8 . . . . -174.44(14) ?
C1 C2 C7 C8 . . . . 4.3(2) ?
C5 C6 C7 C2 . . . . -2.6(2) ?
C5 C6 C7 C8 . . . . 176.03(14) ?
C2 C7 C8 C9 . . . . 16.00(19) ?
C6 C7 C8 C9 . . . . -162.63(14) ?
C12 N1 C9 C8 . . . . -172.39(12) ?
C1 N1 C9 C8 . . . . 68.45(16) ?
C12 N1 C9 C10 . . . . -52.52(18) ?
C1 N1 C9 C10 . . . . -171.68(14) ?
C7 C8 C9 N1 . . . . -52.11(16) ?
C7 C8 C9 C10 . . . . -173.69(12) ?
C11 O4 C10 O3 . . . . 3.4(2) ?
C11 O4 C10 C9 . . . . -179.57(14) ?
N1 C9 C10 O3 . . . . -76.9(2) ?
C8 C9 C10 O3 . . . . 44.1(2) ?
N1 C9 C10 O4 . . . . 106.16(15) ?
C8 C9 C10 O4 . . . . -132.88(14) ?
C9 N1 C12 C13 . . . . 85.52(16) ?
C1 N1 C12 C13 . . . . -154.45(13) ?
N1 C12 C13 C18 . . . . -140.47(16) ?
N1 C12 C13 C14 . . . . 45.0(2) ?
C18 C13 C14 C15 . . . . -1.3(3) ?
C12 C13 C14 C15 . . . . 173.24(17) ?
C13 C14 C15 C16 . . . . 0.9(3) ?
C14 C15 C16 C17 . . . . 0.1(3) ?
C15 C16 C17 C18 . . . . -0.5(3) ?
C14 C13 C18 C17 . . . . 0.8(3) ?
C12 C13 C18 C17 . . . . -173.86(17) ?
C16 C17 C18 C13 . . . . 0.1(3) ?
N1 C1 C19 C20 . . . . 45.6(2) ?
C2 C1 C19 C20 . . . . -78.34(17) ?
N1 C1 C19 C24 . . . . -138.67(15) ?
C2 C1 C19 C24 . . . . 97.42(18) ?
C24 C19 C20 C21 . . . . -0.1(2) ?
C1 C19 C20 C21 . . . . 175.66(15) ?
C19 C20 C21 C22 . . . . -1.6(3) ?
C20 C21 C22 C23 . . . . 1.4(3) ?
C21 C22 C23 C24 . . . . 0.5(3) ?
C20 C19 C24 C23 . . . . 2.0(3) ?
C1 C19 C24 C23 . . . . -173.83(16) ?
C22 C23 C24 C19 . . . . -2.2(3) ?

loop_
_cod_related_entry_id
_cod_related_entry_database
_cod_related_entry_code
1 ChemSpider 30656703
